data_7101664
loop_
_publ_author_name
'Glaser, Thorsten'
'Liratzis, Ioannis'
'Fr\"ohlich, Roland'
'Weyherm\"uller, Thomas'

_publ_section_title
;
 A trinucleating ligand based on 1,8-naphthalenediol: synthesis,
 structural and magnetic properties of a linear Cu(II)Cu(II)Cu(II)
 complex.
;
_journal_issue 4
_journal_name_full 'Chemical communications (Cambridge, England)'
_journal_page_first 356
_journal_page_last 358
_journal_paper_doi 10.1039/b612555g
_journal_year 2007
_chemical_formula_moiety '[C21 H30 Cl4 Cu3 N4 O3], MeOH'
_chemical_formula_sum 'C22 H34 Cl4 Cu3 N4 O4'
_chemical_formula_weight 750.95
_chemical_name_systematic
;
?
;
_space_group_IT_number 2
_symmetry_cell_setting triclinic
_symmetry_space_group_name_Hall '-P 1'
_symmetry_space_group_name_H-M 'P -1'
_atom_sites_solution_hydrogens geom
_atom_sites_solution_primary direct
_atom_sites_solution_secondary difmap
_audit_creation_method SHELXL-97
_cell_angle_alpha 78.786(5)
_cell_angle_beta 87.043(5)
_cell_angle_gamma 83.440(5)
_cell_formula_units_Z 2
_cell_length_a 10.1794(5)
_cell_length_b 10.7731(5)
_cell_length_c 13.4671(7)
_cell_measurement_temperature 100(2)
_cell_volume 1438.52(12)
_computing_cell_refinement 'Nonius Collect Software'
_computing_data_collection 'Nonius Collect Software'
_computing_data_reduction 'Nonius Collect Software'
_computing_structure_refinement 'SHELXL-97 (Sheldrick, 1997)'
_computing_structure_solution 'SHELXS-97 (Sheldrick, 1990)'
_diffrn_ambient_temperature 100(2)
_diffrn_measured_fraction_theta_full 0.998
_diffrn_measured_fraction_theta_max 0.998
_diffrn_measurement_device_type 'Nonius Kappa-CCD'
_diffrn_measurement_method '711 images at 1.0 deg. stepwise rotation in omega and phi, 85 sec./frame'
_diffrn_radiation_monochromator graphite
_diffrn_radiation_source 'rotating anode, 50 kV, 70 mA'
_diffrn_radiation_type MoK\a
_diffrn_radiation_wavelength 0.71073
_diffrn_reflns_av_R_equivalents 0.0392
_diffrn_reflns_av_sigmaI/netI 0.0338
_diffrn_reflns_limit_h_max 13
_diffrn_reflns_limit_h_min -13
_diffrn_reflns_limit_k_max 14
_diffrn_reflns_limit_k_min -12
_diffrn_reflns_limit_l_max 17
_diffrn_reflns_limit_l_min -17
_diffrn_reflns_number 21300
_diffrn_reflns_theta_full 28.00
_diffrn_reflns_theta_max 28.00
_diffrn_reflns_theta_min 2.94
_exptl_absorpt_coefficient_mu 2.605
_exptl_absorpt_correction_type none
_exptl_crystal_colour 'deep dark green'
_exptl_crystal_density_diffrn 1.734
_exptl_crystal_density_method 'not measured'
_exptl_crystal_description 'transparent block'
_exptl_crystal_F_000 762
_exptl_crystal_size_max 0.04
_exptl_crystal_size_mid 0.03
_exptl_crystal_size_min 0.02
_refine_diff_density_max 0.958
_refine_diff_density_min -0.384
_refine_diff_density_rms 0.079
_refine_ls_extinction_method none
_refine_ls_goodness_of_fit_ref 1.032
_refine_ls_hydrogen_treatment mixed
_refine_ls_matrix_type full
_refine_ls_number_parameters 344
_refine_ls_number_reflns 6942
_refine_ls_number_restraints 0
_refine_ls_restrained_S_all 1.032
_refine_ls_R_factor_all 0.0352
_refine_ls_R_factor_gt 0.0281
_refine_ls_shift/su_max 0.001
_refine_ls_shift/su_mean 0.000
_refine_ls_structure_factor_coef Fsqd
_refine_ls_weighting_details 'calc w=1/[\s^2^(Fo^2^)+(0.0276P)^2^+1.2580P] where P=(Fo^2^+2Fc^2^)/3'
_refine_ls_weighting_scheme calc
_refine_ls_wR_factor_gt 0.0658
_refine_ls_wR_factor_ref 0.0689
_reflns_number_gt 6031
_reflns_number_total 6942
_reflns_threshold_expression >2sigma(I)
_cod_data_source_file b612555g.txt
_cod_data_source_block 2
_cod_depositor_comments
;
The following automatic conversions were performed:
'_symmetry_cell_setting' value 'Triclinic' changed to 'triclinic'
according to '/home/saulius/struct/CIF-dictionaries/cif_core.dic'
dictionary named 'cif_core.dic' version 2.4.1 from 2010-06-29.

Automatic conversion script
Id: cif_fix_enum 1527 2010-12-29 10:47:43Z saulius 
;
_cod_original_sg_symbol_H-M P-1
_cod_database_code 7101664

loop_
_symmetry_equiv_pos_as_xyz
'x, y, z'
'-x, -y, -z'

loop_
_atom_site_label
_atom_site_type_symbol
_atom_site_fract_x
_atom_site_fract_y
_atom_site_fract_z
_atom_site_U_iso_or_equiv
_atom_site_adp_type
_atom_site_occupancy
_atom_site_symmetry_multiplicity
_atom_site_calc_flag
_atom_site_refinement_flags
Cu3 Cu 1.17612(3) 0.75655(2) 0.401127(19) 0.01634(7) Uani 1 1 d .
Cu2 Cu 1.22476(2) 0.59758(2) 0.229976(18) 0.01507(6) Uani 1 1 d .
Cu1 Cu 1.25514(3) 0.33129(2) 0.167486(18) 0.01548(7) Uani 1 1 d .
Cl3 Cl 1.04828(6) 0.94352(5) 0.28517(4) 0.02325(12) Uani 1 1 d .
Cl4 Cl 1.35439(5) 0.72108(5) 0.29330(4) 0.02254(11) Uani 1 1 d .
Cl2 Cl 1.36823(5) 0.54586(5) 0.10746(4) 0.01990(11) Uani 1 1 d .
Cl1 Cl 1.35169(5) 0.28123(5) 0.31718(4) 0.02389(12) Uani 1 1 d .
O2 O 1.10001(14) 0.62470(14) 0.34287(10) 0.0155(3) Uani 1 1 d .
N3 N 1.05074(18) 0.73472(16) 0.51445(13) 0.0171(4) Uani 1 1 d .
C7 C 0.9745(2) 0.59960(18) 0.35401(14) 0.0140(4) Uani 1 1 d .
O1 O 1.12667(14) 0.46080(14) 0.21499(11) 0.0167(3) Uani 1 1 d .
N4 N 1.26954(18) 0.85510(17) 0.48542(13) 0.0198(4) Uani 1 1 d .
C8 C 0.8937(2) 0.63375(19) 0.43477(15) 0.0159(4) Uani 1 1 d .
O3 O 1.09878(16) 0.76392(15) 0.13047(12) 0.0206(3) Uani 1 1 d .
H3A H 1.078(3) 0.802(3) 0.167(2) 0.027 Uiso 1 1 d .
N1 N 1.13059(18) 0.32124(17) 0.06501(13) 0.0175(4) Uani 1 1 d .
C9 C 0.7582(2) 0.6141(2) 0.44276(16) 0.0199(4) Uani 1 1 d .
H9 H 0.7068 0.6334 0.4997 0.024 Uiso 1 1 calc R
N2 N 1.37796(18) 0.21111(17) 0.09690(13) 0.0187(4) Uani 1 1 d .
C10 C 0.7000(2) 0.5682(2) 0.37085(16) 0.0198(4) Uani 1 1 d .
H10 H 0.6072 0.5631 0.3745 0.024 Uiso 1 1 calc R
C5 C 0.7782(2) 0.52782(19) 0.29003(15) 0.0160(4) Uani 1 1 d .
C6 C 0.9175(2) 0.53573(19) 0.28436(14) 0.0147(4) Uani 1 1 d .
C1 C 0.9959(2) 0.47299(19) 0.21246(15) 0.0145(4) Uani 1 1 d .
C2 C 0.9336(2) 0.4207(2) 0.14209(15) 0.0163(4) Uani 1 1 d .
C3 C 0.7937(2) 0.4270(2) 0.14400(16) 0.0199(4) Uani 1 1 d .
H3 H 0.7518 0.3969 0.0932 0.024 Uiso 1 1 calc R
C4 C 0.7178(2) 0.4752(2) 0.21696(16) 0.0194(4) Uani 1 1 d .
H4 H 0.6246 0.4736 0.2190 0.023 Uiso 1 1 calc R
C16 C 0.9397(2) 0.69012(19) 0.51458(15) 0.0169(4) Uani 1 1 d .
H16 H 0.8821 0.6941 0.5719 0.020 Uiso 1 1 calc R
C17 C 1.0834(2) 0.7909(2) 0.60004(15) 0.0195(4) Uani 1 1 d .
H17A H 1.1343 0.7264 0.6503 0.023 Uiso 1 1 calc R
H17B H 1.0017 0.8235 0.6339 0.023 Uiso 1 1 calc R
C18 C 1.1655(2) 0.8988(2) 0.55640(16) 0.0218(4) Uani 1 1 d .
H18A H 1.1079 0.9720 0.5200 0.026 Uiso 1 1 calc R
H18B H 1.2073 0.9269 0.6119 0.026 Uiso 1 1 calc R
C20 C 1.3269(3) 0.9677(2) 0.42656(18) 0.0272(5) Uani 1 1 d .
H20A H 1.3606 1.0154 0.4730 0.041 Uiso 1 1 calc R
H20B H 1.2586 1.0223 0.3851 0.041 Uiso 1 1 calc R
H20C H 1.3996 0.9401 0.3825 0.041 Uiso 1 1 calc R
C19 C 1.3762(2) 0.7692(2) 0.54225(19) 0.0288(5) Uani 1 1 d .
H19A H 1.4445 0.7424 0.4945 0.043 Uiso 1 1 calc R
H19B H 1.3392 0.6941 0.5818 0.043 Uiso 1 1 calc R
H19C H 1.4154 0.8142 0.5880 0.043 Uiso 1 1 calc R
C11 C 1.0063(2) 0.3584(2) 0.06615(15) 0.0178(4) Uani 1 1 d .
H11 H 0.9570 0.3438 0.0123 0.021 Uiso 1 1 calc R
C12 C 1.1890(2) 0.2540(2) -0.01559(17) 0.0229(5) Uani 1 1 d .
H12A H 1.1598 0.3011 -0.0828 0.027 Uiso 1 1 calc R
H12B H 1.1604 0.1674 -0.0051 0.027 Uiso 1 1 calc R
C13 C 1.3387(2) 0.2464(2) -0.01006(16) 0.0228(5) Uani 1 1 d .
H13A H 1.3809 0.1820 -0.0484 0.027 Uiso 1 1 calc R
H13B H 1.3690 0.3297 -0.0410 0.027 Uiso 1 1 calc R
C15 C 1.3548(3) 0.0789(2) 0.14135(19) 0.0272(5) Uani 1 1 d .
H15A H 1.4015 0.0213 0.1000 0.041 Uiso 1 1 calc R
H15B H 1.2598 0.0707 0.1433 0.041 Uiso 1 1 calc R
H15C H 1.3878 0.0568 0.2103 0.041 Uiso 1 1 calc R
C14 C 1.5197(2) 0.2238(2) 0.10381(18) 0.0249(5) Uani 1 1 d .
H14A H 1.5439 0.2050 0.1751 0.037 Uiso 1 1 calc R
H14B H 1.5373 0.3109 0.0736 0.037 Uiso 1 1 calc R
H14C H 1.5723 0.1639 0.0674 0.037 Uiso 1 1 calc R
C21 C 1.1626(3) 0.8454(2) 0.05070(19) 0.0304(5) Uani 1 1 d .
H21A H 1.2397 0.8738 0.0769 0.046 Uiso 1 1 calc R
H21B H 1.1006 0.9195 0.0241 0.046 Uiso 1 1 calc R
H21C H 1.1912 0.7988 -0.0036 0.046 Uiso 1 1 calc R
O30 O 0.7683(2) 0.9853(3) 0.1777(2) 0.0691(8) Uani 1 1 d .
H30 H 0.8402 0.9946 0.2019 0.104 Uiso 1 1 calc R
C31 C 0.7025(3) 0.8982(3) 0.2461(2) 0.0433(7) Uani 1 1 d .
H31A H 0.6960 0.9232 0.3125 0.065 Uiso 1 1 calc R
H31B H 0.7515 0.8135 0.2518 0.065 Uiso 1 1 calc R
H31C H 0.6135 0.8963 0.2224 0.065 Uiso 1 1 calc R

loop_
_atom_site_aniso_label
_atom_site_aniso_U_11
_atom_site_aniso_U_22
_atom_site_aniso_U_33
_atom_site_aniso_U_23
_atom_site_aniso_U_13
_atom_site_aniso_U_12
Cu3 0.01513(13) 0.02030(13) 0.01540(12) -0.00609(10) -0.00063(9) -0.00491(10)
Cu2 0.01244(13) 0.01902(13) 0.01542(12) -0.00600(9) 0.00019(9) -0.00430(9)
Cu1 0.01379(13) 0.01920(13) 0.01431(12) -0.00529(9) -0.00124(9) -0.00142(9)
Cl3 0.0269(3) 0.0214(3) 0.0212(2) -0.0053(2) -0.0025(2) 0.0015(2)
Cl4 0.0155(2) 0.0299(3) 0.0262(3) -0.0126(2) 0.0017(2) -0.0076(2)
Cl2 0.0185(3) 0.0238(3) 0.0184(2) -0.00597(19) 0.00423(19) -0.0057(2)
Cl1 0.0217(3) 0.0333(3) 0.0155(2) -0.0041(2) -0.0032(2) 0.0025(2)
O2 0.0132(7) 0.0204(7) 0.0144(6) -0.0056(5) 0.0005(5) -0.0049(6)
N3 0.0199(9) 0.0174(8) 0.0143(8) -0.0035(7) -0.0025(7) -0.0014(7)
C7 0.0124(10) 0.0152(9) 0.0131(9) 0.0004(7) -0.0010(7) -0.0012(7)
O1 0.0114(7) 0.0196(7) 0.0213(7) -0.0087(6) -0.0012(6) -0.0024(6)
N4 0.0194(10) 0.0232(9) 0.0179(9) -0.0043(7) -0.0027(7) -0.0053(7)
C8 0.0164(10) 0.0168(10) 0.0146(9) -0.0026(7) -0.0004(8) -0.0021(8)
O3 0.0227(8) 0.0222(8) 0.0181(7) -0.0065(6) -0.0008(6) -0.0029(6)
N1 0.0195(9) 0.0197(9) 0.0146(8) -0.0055(7) -0.0008(7) -0.0041(7)
C9 0.0167(11) 0.0256(11) 0.0176(10) -0.0054(8) 0.0033(8) -0.0018(8)
N2 0.0177(9) 0.0214(9) 0.0167(8) -0.0037(7) 0.0013(7) -0.0015(7)
C10 0.0112(10) 0.0254(11) 0.0225(10) -0.0039(9) 0.0002(8) -0.0027(8)
C5 0.0136(10) 0.0182(10) 0.0154(9) -0.0003(8) -0.0017(8) -0.0024(8)
C6 0.0139(10) 0.0168(9) 0.0125(9) 0.0000(7) -0.0026(7) -0.0021(7)
C1 0.0138(10) 0.0160(9) 0.0130(9) 0.0010(7) -0.0019(7) -0.0042(7)
C2 0.0150(10) 0.0192(10) 0.0145(9) -0.0014(8) -0.0031(8) -0.0034(8)
C3 0.0171(11) 0.0266(11) 0.0169(10) -0.0035(8) -0.0065(8) -0.0048(8)
C4 0.0105(10) 0.0266(11) 0.0208(10) -0.0017(8) -0.0051(8) -0.0031(8)
C16 0.0195(11) 0.0170(10) 0.0131(9) -0.0017(7) 0.0008(8) -0.0005(8)
C17 0.0236(11) 0.0224(10) 0.0143(9) -0.0064(8) -0.0031(8) -0.0031(9)
C18 0.0247(12) 0.0236(11) 0.0195(10) -0.0090(9) -0.0017(9) -0.0047(9)
C20 0.0306(13) 0.0281(12) 0.0253(11) -0.0048(9) -0.0002(10) -0.0141(10)
C19 0.0235(12) 0.0349(13) 0.0282(12) -0.0055(10) -0.0086(10) -0.0014(10)
C11 0.0197(11) 0.0213(10) 0.0139(9) -0.0033(8) -0.0039(8) -0.0070(8)
C12 0.0246(12) 0.0277(12) 0.0188(10) -0.0109(9) -0.0017(9) -0.0014(9)
C13 0.0232(12) 0.0284(12) 0.0166(10) -0.0058(9) 0.0013(9) -0.0007(9)
C15 0.0296(13) 0.0222(11) 0.0287(12) -0.0035(9) 0.0037(10) -0.0022(9)
C14 0.0165(11) 0.0338(13) 0.0235(11) -0.0043(9) 0.0024(9) -0.0021(9)
C21 0.0379(15) 0.0247(12) 0.0286(12) -0.0038(10) 0.0054(11) -0.0084(10)
O30 0.0410(14) 0.0768(18) 0.0706(17) 0.0331(14) -0.0126(12) -0.0027(13)
C31 0.0458(18) 0.0471(17) 0.0392(15) -0.0099(13) -0.0080(13) -0.0082(14)

loop_
_atom_type_symbol
_atom_type_description
_atom_type_scat_dispersion_real
_atom_type_scat_dispersion_imag
_atom_type_scat_source
C C 0.0033 0.0016 'International Tables Vol C Tables 4.2.6.8 and 6.1.1.4'
H H 0.0000 0.0000 'International Tables Vol C Tables 4.2.6.8 and 6.1.1.4'
N N 0.0061 0.0033 'International Tables Vol C Tables 4.2.6.8 and 6.1.1.4'
O O 0.0106 0.0060 'International Tables Vol C Tables 4.2.6.8 and 6.1.1.4'
Cl Cl 0.1484 0.1585 'International Tables Vol C Tables 4.2.6.8 and 6.1.1.4'
Cu Cu 0.3201 1.2651 'International Tables Vol C Tables 4.2.6.8 and 6.1.1.4'

loop_
_geom_angle_atom_site_label_1
_geom_angle_atom_site_label_2
_geom_angle_atom_site_label_3
_geom_angle
N3 Cu3 O2 90.61(7)
N3 Cu3 N4 84.87(7)
O2 Cu3 N4 166.49(7)
N3 Cu3 Cl4 161.82(6)
O2 Cu3 Cl4 84.28(4)
N4 Cu3 Cl4 96.10(5)
N3 Cu3 Cl3 99.11(6)
O2 Cu3 Cl3 93.98(5)
N4 Cu3 Cl3 99.29(5)
Cl4 Cu3 Cl3 98.65(2)
N3 Cu3 Cu2 128.13(5)
O2 Cu3 Cu2 38.03(4)
N4 Cu3 Cu2 142.53(5)
Cl4 Cu3 Cu2 46.823(14)
Cl3 Cu3 Cu2 92.824(15)
O1 Cu2 O2 86.99(6)
O1 Cu2 Cl2 88.97(4)
O2 Cu2 Cl2 174.34(5)
O1 Cu2 Cl4 162.79(5)
O2 Cu2 Cl4 85.54(4)
Cl2 Cu2 Cl4 97.27(2)
O1 Cu2 O3 98.83(6)
O2 Cu2 O3 86.83(6)
Cl2 Cu2 O3 97.71(4)
Cl4 Cu2 O3 96.22(4)
O1 Cu2 Cu3 125.20(4)
O2 Cu2 Cu3 38.50(4)
Cl2 Cu2 Cu3 144.817(17)
Cl4 Cu2 Cu3 47.620(15)
O3 Cu2 Cu3 86.01(4)
O1 Cu2 Cu1 37.41(4)
O2 Cu2 Cu1 118.08(4)
Cl2 Cu2 Cu1 56.734(15)
Cl4 Cu2 Cu1 137.533(18)
O3 Cu2 Cu1 118.38(4)
Cu3 Cu2 Cu1 148.454(11)
N1 Cu1 O1 88.49(7)
N1 Cu1 N2 84.50(7)
O1 Cu1 N2 171.16(7)
N1 Cu1 Cl1 157.06(6)
O1 Cu1 Cl1 91.75(5)
N2 Cu1 Cl1 96.81(5)
N1 Cu1 Cl2 107.66(5)
O1 Cu1 Cl2 76.83(4)
N2 Cu1 Cl2 100.18(5)
Cl1 Cu1 Cl2 94.69(2)
N1 Cu1 Cu2 112.35(5)
O1 Cu1 Cu2 36.12(4)
N2 Cu1 Cu2 143.80(5)
Cl1 Cu1 Cu2 79.801(17)
Cl2 Cu1 Cu2 45.032(12)
Cu2 Cl4 Cu3 85.56(2)
Cu2 Cl2 Cu1 78.234(18)
C7 O2 Cu2 127.14(12)
C7 O2 Cu3 125.27(12)
Cu2 O2 Cu3 103.47(6)
C16 N3 C17 119.88(18)
C16 N3 Cu3 125.27(14)
C17 N3 Cu3 114.34(14)
O2 C7 C8 120.85(17)
O2 C7 C6 121.05(17)
C8 C7 C6 118.09(18)
C1 O1 Cu2 122.68(12)
C1 O1 Cu1 128.67(12)
Cu2 O1 Cu1 106.47(7)
C20 N4 C19 108.75(19)
C20 N4 C18 108.44(17)
C19 N4 C18 110.52(17)
C20 N4 Cu3 114.52(14)
C19 N4 Cu3 109.45(14)
C18 N4 Cu3 105.10(13)
C7 C8 C9 120.66(18)
C7 C8 C16 124.26(19)
C9 C8 C16 115.09(18)
C21 O3 Cu2 119.07(15)
C21 O3 H3A 105(2)
Cu2 O3 H3A 100(2)
C11 N1 C12 119.68(18)
C11 N1 Cu1 126.28(14)
C12 N1 Cu1 113.83(14)
C10 C9 C8 121.56(19)
C10 C9 H9 119.2
C8 C9 H9 119.2
C15 N2 C14 108.32(18)
C15 N2 C13 111.68(18)
C14 N2 C13 109.92(17)
C15 N2 Cu1 108.99(14)
C14 N2 Cu1 114.28(14)
C13 N2 Cu1 103.65(13)
C9 C10 C5 119.8(2)
C9 C10 H10 120.1
C5 C10 H10 120.1
C10 C5 C4 119.74(19)
C10 C5 C6 120.09(18)
C4 C5 C6 120.13(18)
C5 C6 C1 117.97(17)
C5 C6 C7 118.97(18)
C1 C6 C7 122.97(18)
O1 C1 C2 119.84(18)
O1 C1 C6 120.10(17)
C2 C1 C6 120.02(18)
C1 C2 C3 119.55(19)
C1 C2 C11 122.95(19)
C3 C2 C11 117.49(18)
C4 C3 C2 121.60(19)
C4 C3 H3 119.2
C2 C3 H3 119.2
C3 C4 C5 120.06(19)
C3 C4 H4 120.0
C5 C4 H4 120.0
N3 C16 C8 125.81(19)
N3 C16 H16 117.1
C8 C16 H16 117.1
N3 C17 C18 106.60(17)
N3 C17 H17A 110.4
C18 C17 H17A 110.4
N3 C17 H17B 110.4
C18 C17 H17B 110.4
H17A C17 H17B 108.6
N4 C18 C17 109.65(17)
N4 C18 H18A 109.7
C17 C18 H18A 109.7
N4 C18 H18B 109.7
C17 C18 H18B 109.7
H18A C18 H18B 108.2
N4 C20 H20A 109.5
N4 C20 H20B 109.5
H20A C20 H20B 109.5
N4 C20 H20C 109.5
H20A C20 H20C 109.5
H20B C20 H20C 109.5
N4 C19 H19A 109.5
N4 C19 H19B 109.5
H19A C19 H19B 109.5
N4 C19 H19C 109.5
H19A C19 H19C 109.5
H19B C19 H19C 109.5
N1 C11 C2 126.25(19)
N1 C11 H11 116.9
C2 C11 H11 116.9
N1 C12 C13 107.45(17)
N1 C12 H12A 110.2
C13 C12 H12A 110.2
N1 C12 H12B 110.2
C13 C12 H12B 110.2
H12A C12 H12B 108.5
N2 C13 C12 109.84(18)
N2 C13 H13A 109.7
C12 C13 H13A 109.7
N2 C13 H13B 109.7
C12 C13 H13B 109.7
H13A C13 H13B 108.2
N2 C15 H15A 109.5
N2 C15 H15B 109.5
H15A C15 H15B 109.5
N2 C15 H15C 109.5
H15A C15 H15C 109.5
H15B C15 H15C 109.5
N2 C14 H14A 109.5
N2 C14 H14B 109.5
H14A C14 H14B 109.5
N2 C14 H14C 109.5
H14A C14 H14C 109.5
H14B C14 H14C 109.5
O3 C21 H21A 109.5
O3 C21 H21B 109.5
H21A C21 H21B 109.5
O3 C21 H21C 109.5
H21A C21 H21C 109.5
H21B C21 H21C 109.5
C31 O30 H30 109.5
O30 C31 H31A 109.5
O30 C31 H31B 109.5
H31A C31 H31B 109.5
O30 C31 H31C 109.5
H31A C31 H31C 109.5
H31B C31 H31C 109.5

loop_
_geom_bond_atom_site_label_1
_geom_bond_atom_site_label_2
_geom_bond_distance
Cu3 N3 1.9343(18)
Cu3 O2 1.9952(14)
Cu3 N4 2.0324(18)
Cu3 Cl4 2.3093(6)
Cu3 Cl3 2.5645(6)
Cu3 Cu2 3.1169(4)
Cu2 O1 1.9188(14)
Cu2 O2 1.9744(14)
Cu2 Cl2 2.2558(6)
Cu2 Cl4 2.2798(6)
Cu2 O3 2.3173(16)
Cu2 Cu1 3.1214(4)
Cu1 N1 1.9478(18)
Cu1 O1 1.9775(14)
Cu1 N2 2.0320(18)
Cu1 Cl1 2.2318(6)
Cu1 Cl2 2.6659(6)
O2 C7 1.330(2)
N3 C16 1.277(3)
N3 C17 1.470(2)
C7 C8 1.411(3)
C7 C6 1.445(3)
O1 C1 1.324(2)
N4 C20 1.477(3)
N4 C19 1.484(3)
N4 C18 1.488(3)
C8 C9 1.414(3)
C8 C16 1.454(3)
O3 C21 1.427(3)
O3 H3A 0.72(3)
N1 C11 1.283(3)
N1 C12 1.482(3)
C9 C10 1.359(3)
C9 H9 0.9500
N2 C15 1.474(3)
N2 C14 1.474(3)
N2 C13 1.480(3)
C10 C5 1.423(3)
C10 H10 0.9500
C5 C4 1.424(3)
C5 C6 1.427(3)
C6 C1 1.443(3)
C1 C2 1.404(3)
C2 C3 1.416(3)
C2 C11 1.456(3)
C3 C4 1.364(3)
C3 H3 0.9500
C4 H4 0.9500
C16 H16 0.9500
C17 C18 1.517(3)
C17 H17A 0.9900
C17 H17B 0.9900
C18 H18A 0.9900
C18 H18B 0.9900
C20 H20A 0.9800
C20 H20B 0.9800
C20 H20C 0.9800
C19 H19A 0.9800
C19 H19B 0.9800
C19 H19C 0.9800
C11 H11 0.9500
C12 C13 1.522(3)
C12 H12A 0.9900
C12 H12B 0.9900
C13 H13A 0.9900
C13 H13B 0.9900
C15 H15A 0.9800
C15 H15B 0.9800
C15 H15C 0.9800
C14 H14A 0.9800
C14 H14B 0.9800
C14 H14C 0.9800
C21 H21A 0.9800
C21 H21B 0.9800
C21 H21C 0.9800
O30 C31 1.386(4)
O30 H30 0.8400
C31 H31A 0.9800
C31 H31B 0.9800
C31 H31C 0.9800

loop_
_geom_hbond_atom_site_label_D
_geom_hbond_atom_site_label_H
_geom_hbond_atom_site_label_A
_geom_hbond_distance_DH
_geom_hbond_distance_HA
_geom_hbond_distance_DA
_geom_hbond_angle_DHA
O3 H3A Cl3 0.72(3) 2.39(3) 3.095(2) 169(3)
O30 H30 Cl3 0.84 2.41 3.210(3) 160
